data_4115341
loop_
_publ_author_name
'Yasuhiro Ishida'
'Takuzo Aida'

_publ_section_title
;
 Homochiral Supramolecular Polymerization of an "S"-Shaped Chiral Monomer:
 Translation of Optical Purity into Molecular Weight Distribution
;
_journal_name_full 'Journal of the American Chemical Society'
_journal_page_first 14017
_journal_page_last 14019
_journal_paper_doi 10.1021/ja028403h
_journal_volume 124
_journal_year 2002
_chemical_formula_sum 'C30 H30 F12 N4 O12'
_chemical_formula_weight 866.57
_space_group_IT_number 2
_symmetry_cell_setting triclinic
_symmetry_Int_Tables_number 2
_symmetry_space_group_name_Hall '-P 1'
_symmetry_space_group_name_H-M 'P -1'
_audit_creation_date 'Fri Mar  1 13:29:49 2002'
_audit_creation_method 'by teXsan'
_cell_angle_alpha 105.67(2)
_cell_angle_beta 95.622(7)
_cell_angle_gamma 96.003(7)
_cell_formula_units_Z 1
_cell_length_a 6.235(2)
_cell_length_b 11.743(5)
_cell_length_c 14.210(7)
_cell_measurement_reflns_used 2450
_cell_measurement_temperature 123.2
_cell_measurement_theta_min 13.7
_cell_volume 987.6(7)
_computing_cell_refinement CRYSTALCLEAR
_computing_data_collection CRYSTALCLEAR
_computing_data_reduction 'teXsan Ver. 1.11'
_computing_publication_material 'teXsan Ver. 1.11'
_computing_structure_refinement 'teXsan Ver. 1.10'
_computing_structure_solution SIR97
_diffrn_detector_area_resol_mean 7.32
_diffrn_measured_fraction_theta_full 0.9687
_diffrn_measured_fraction_theta_max 0.9687
_diffrn_measurement_device_type 'Rigaku/MSC Mercury CCD'
_diffrn_measurement_method \w
_diffrn_radiation_type 'Mo K\a'
_diffrn_radiation_wavelength 0.7107
_diffrn_reflns_av_R_equivalents 0.072
_diffrn_reflns_limit_h_max 8
_diffrn_reflns_limit_h_min -7
_diffrn_reflns_limit_k_max 15
_diffrn_reflns_limit_k_min -14
_diffrn_reflns_limit_l_max 17
_diffrn_reflns_limit_l_min -18
_diffrn_reflns_number 11449
_diffrn_reflns_theta_full 27.48
_diffrn_reflns_theta_max 27.48
_exptl_absorpt_coefficient_mu 0.147
_exptl_absorpt_correction_T_max 0.997
_exptl_absorpt_correction_T_min 0.519
_exptl_absorpt_correction_type none
_exptl_crystal_colour Colorless
_exptl_crystal_density_diffrn 1.457
_exptl_crystal_description Plate
_exptl_crystal_size_max 0.100
_exptl_crystal_size_mid 0.100
_exptl_crystal_size_min 0.020
_refine_diff_density_max 0.97
_refine_diff_density_min -0.75
_refine_ls_extinction_method none
_refine_ls_goodness_of_fit_ref 1.024
_refine_ls_hydrogen_treatment refxyz
_refine_ls_number_parameters 307
_refine_ls_number_reflns 4363
_refine_ls_R_factor_gt 0.0780
_refine_ls_shift/su_max 0.0013
_refine_ls_structure_factor_coef Fsqd
_refine_ls_weighting_details 'w = 1/[\s^2^(Fo^2^) + (0.10800(Max(Fo^2^,0) + 2Fc^2^)/3)^2^]'
_refine_ls_weighting_scheme calc
_refine_ls_wR_factor_ref 0.2455
_reflns_number_gt 1999
_reflns_number_total 4363
_reflns_threshold_expression F^2^>2.0\s(F^2^)
_cod_data_source_file ja028403h-5_s2_2.cif
_cod_data_source_block Compound3'
_cod_original_cell_volume 987.5(7)
_cod_original_sg_symbol_H-M 'P -1 '
_cod_original_formula_sum 'C30 H30 F12 N4 O12 '
_cod_database_code 4115341

loop_
_symmetry_equiv_pos_as_xyz
x,y,z
-x,-y,-z

loop_
_atom_site_label
_atom_site_type_symbol
_atom_site_fract_x
_atom_site_fract_y
_atom_site_fract_z
_atom_site_U_iso_or_equiv
_atom_site_adp_type
_atom_site_occupancy
_atom_site_calc_flag
F(1) F 0.5150(5) 0.1839(2) 0.3624(2) 0.0609(9) Uani 1.00 d
F(2) F 0.7363(5) 0.2817(3) 0.4903(2) 0.0642(10) Uani 1.00 d
F(3) F 0.3948(6) 0.2812(3) 0.4952(3) 0.075(1) Uani 1.00 d
F(4) F 0.5892(7) 0.1077(4) 0.1279(3) 0.105(2) Uani 1.00 d
F(5) F 0.2680(6) 0.1415(4) 0.1411(3) 0.111(2) Uani 1.00 d
F(6) F 0.5194(5) 0.2845(3) 0.1680(2) 0.069(1) Uani 1.00 d
O(1) O 0.5240(4) 0.1999(3) 0.7855(2) 0.0355(8) Uani 1.00 d
O(2) O 1.2659(4) 0.4123(2) 0.7113(2) 0.0324(8) Uani 1.00 d
O(3) O 0.7440(4) 0.4213(3) 0.3737(2) 0.0392(9) Uani 1.00 d
O(4) O 0.3934(5) 0.4395(3) 0.3892(2) 0.0421(9) Uani 1.00 d
O(5) O 0.2415(8) 0.2046(5) -0.0273(3) 0.097(2) Uani 1.00 d
O(6) O 0.5667(6) 0.1533(4) -0.0438(3) 0.066(1) Uani 1.00 d
N(1) N 1.0892(5) 0.2618(3) 0.7540(3) 0.0266(9) Uani 1.00 d
N(2) N 0.6983(5) 0.3403(3) 0.7277(2) 0.0268(9) Uani 1.00 d
C(1) C 0.8903(6) 0.4178(3) 0.7217(3) 0.026(1) Uani 1.00 d
C(2) C 1.0933(6) 0.3604(3) 0.7279(3) 0.026(1) Uani 1.00 d
C(3) C 0.9008(6) 0.1925(4) 0.7766(3) 0.030(1) Uani 1.00 d
C(4) C 0.6955(6) 0.2479(4) 0.7640(3) 0.030(1) Uani 1.00 d
C(5) C 0.8642(7) 0.0613(4) 0.7109(3) 0.035(1) Uani 1.00 d
C(6) C 0.8087(9) 0.0526(5) 0.6027(4) 0.050(2) Uani 1.00 d
C(7) C 1.0570(8) -0.0036(5) 0.7272(5) 0.056(2) Uani 1.00 d
C(8) C 0.9125(7) 0.5380(4) 0.8055(3) 0.030(1) Uani 1.00 d
C(9) C 0.9570(6) 0.5205(3) 0.9070(3) 0.029(1) Uani 1.00 d
C(10) C 1.1692(6) 0.5341(4) 0.9530(3) 0.033(1) Uani 1.00 d
C(11) C 0.7901(7) 0.4856(4) 0.9550(3) 0.033(1) Uani 1.00 d
C(12) C 0.5506(8) 0.2848(4) 0.4378(3) 0.046(1) Uani 1.00 d
C(13) C 0.5539(7) 0.3934(4) 0.3975(3) 0.033(1) Uani 1.00 d
C(14) C 0.4467(9) 0.1750(5) 0.1123(4) 0.052(2) Uani 1.00 d
C(15) C 0.4042(8) 0.1788(4) -0.0001(4) 0.051(1) Uani 1.00 d
H(1) H 1.212(7) 0.238(4) 0.761(3) 0.0280 Uiso 1.00 calc
H(2) H 0.579(7) 0.360(4) 0.716(3) 0.0265 Uiso 1.00 calc
H(3) H 0.873(6) 0.432(4) 0.664(3) 0.0279 Uiso 1.00 calc
H(4) H 0.925(7) 0.195(4) 0.843(3) 0.0344 Uiso 1.00 calc
H(5) H 0.733(7) 0.023(4) 0.733(3) 0.0376 Uiso 1.00 calc
H(6) H 0.766(8) -0.032(5) 0.559(4) 0.0555 Uiso 1.00 calc
H(7) H 0.677(8) 0.087(5) 0.593(4) 0.0555 Uiso 1.00 calc
H(8) H 0.928(8) 0.105(5) 0.584(4) 0.0555 Uiso 1.00 calc
H(9) H 1.041(8) -0.091(5) 0.687(4) 0.0641 Uiso 1.00 calc
H(10) H 1.093(9) 0.008(5) 0.800(4) 0.0641 Uiso 1.00 calc
H(11) H 1.180(9) 0.026(5) 0.698(4) 0.0641 Uiso 1.00 calc
H(12) H 1.022(7) 0.592(4) 0.799(3) 0.0326 Uiso 1.00 calc
H(13) H 0.777(7) 0.574(4) 0.797(3) 0.0326 Uiso 1.00 calc
H(14) H 0.640(7) 0.473(4) 0.928(3) 0.0322 Uiso 1.00 calc
H(15) H 1.291(7) 0.558(4) 0.919(3) 0.0333 Uiso 1.00 calc

loop_
_atom_site_aniso_label
_atom_site_aniso_U_11
_atom_site_aniso_U_22
_atom_site_aniso_U_33
_atom_site_aniso_U_12
_atom_site_aniso_U_13
_atom_site_aniso_U_23
F(1) 0.096(2) 0.033(1) 0.048(2) -0.011(1) -0.001(2) 0.012(1)
F(2) 0.083(2) 0.055(2) 0.058(2) 0.005(2) -0.017(2) 0.032(2)
F(3) 0.102(3) 0.062(2) 0.081(2) 0.005(2) 0.047(2) 0.043(2)
F(4) 0.152(4) 0.099(3) 0.080(3) 0.073(3) -0.004(2) 0.039(2)
F(5) 0.087(3) 0.163(4) 0.096(3) -0.028(3) 0.007(2) 0.078(3)
F(6) 0.090(2) 0.068(2) 0.045(2) 0.004(2) 0.003(2) 0.013(2)
O(1) 0.020(1) 0.045(2) 0.047(2) -0.001(1) 0.007(1) 0.023(1)
O(2) 0.020(1) 0.035(2) 0.047(2) -0.002(1) 0.006(1) 0.021(1)
O(3) 0.031(2) 0.044(2) 0.051(2) 0.004(1) 0.007(1) 0.026(2)
O(4) 0.028(2) 0.054(2) 0.049(2) 0.003(1) 0.001(1) 0.025(2)
O(5) 0.086(3) 0.165(5) 0.060(3) 0.063(3) 0.012(2) 0.046(3)
O(6) 0.049(2) 0.089(3) 0.070(3) 0.009(2) 0.011(2) 0.037(2)
N(1) 0.014(1) 0.026(2) 0.041(2) 0.001(1) 0.002(1) 0.013(1)
N(2) 0.016(1) 0.033(2) 0.033(2) 0.002(1) -0.001(1) 0.013(2)
C(1) 0.022(2) 0.030(2) 0.029(2) 0.001(2) 0.003(2) 0.012(2)
C(2) 0.023(2) 0.030(2) 0.027(2) -0.001(2) 0.000(2) 0.011(2)
C(3) 0.019(2) 0.037(2) 0.040(2) -0.001(2) 0.000(2) 0.023(2)
C(4) 0.021(2) 0.036(2) 0.032(2) -0.002(2) -0.003(2) 0.011(2)
C(5) 0.026(2) 0.029(2) 0.051(3) -0.002(2) 0.005(2) 0.018(2)
C(6) 0.056(3) 0.038(3) 0.050(3) -0.007(3) 0.004(3) 0.012(2)
C(7) 0.031(3) 0.037(3) 0.103(5) 0.006(2) 0.003(3) 0.027(3)
C(8) 0.024(2) 0.028(2) 0.042(2) 0.005(2) 0.003(2) 0.014(2)
C(9) 0.025(2) 0.029(2) 0.033(2) 0.002(2) -0.004(2) 0.008(2)
C(10) 0.024(2) 0.041(2) 0.034(2) -0.002(2) 0.002(2) 0.013(2)
C(11) 0.020(2) 0.043(2) 0.034(2) -0.001(2) -0.005(2) 0.011(2)
C(12) 0.061(3) 0.036(3) 0.037(3) -0.009(2) 0.003(2) 0.011(2)
C(13) 0.038(2) 0.032(2) 0.027(2) -0.003(2) -0.004(2) 0.011(2)
C(14) 0.055(3) 0.045(3) 0.064(4) 0.003(2) 0.004(3) 0.029(3)
C(15) 0.029(2) 0.042(3) 0.075(4) 0.006(2) -0.006(2) 0.009(3)

loop_
_atom_type_symbol
_atom_type_description
_atom_type_scat_dispersion_real
_atom_type_scat_dispersion_imag
_atom_type_scat_source
C C 0.003 0.002
;International Tables for Crystallography
(1992, Vol. C, Tables 4.2.6.8 and 6.1.1.1)
;
H H 0.000 0.000
;International Tables for Crystallography
(1992, Vol. C, Table 6.1.1.2)
;
N N 0.006 0.003
;International Tables for Crystallography
(1992, Vol. C, Tables 4.2.6.8 and 6.1.1.1)
;
O O 0.011 0.006
;International Tables for Crystallography
(1992, Vol. C, Tables 4.2.6.8 and 6.1.1.1)
;
F F 0.017 0.010
;International Tables for Crystallography
(1992, Vol. C, Tables 4.2.6.8 and 6.1.1.1)
;

loop_
_geom_angle_atom_site_label_1
_geom_angle_atom_site_label_2
_geom_angle_atom_site_label_3
_geom_angle
_geom_angle_site_symmetry_3
_geom_angle_publ_flag
C(2) N(1) C(3) 127.6(3) . yes
C(1) N(2) C(4) 126.1(3) . yes
N(2) C(1) C(2) 112.2(3) . yes
N(2) C(1) C(8) 109.6(3) . yes
C(2) C(1) C(8) 110.3(3) . yes
O(2) C(2) N(1) 121.7(3) . yes
O(2) C(2) C(1) 118.2(3) . yes
N(1) C(2) C(1) 120.1(3) . yes
N(1) C(3) C(4) 111.4(3) . yes
N(1) C(3) C(5) 111.7(3) . yes
C(4) C(3) C(5) 109.1(3) . yes
O(1) C(4) N(2) 122.3(3) . yes
O(1) C(4) C(3) 117.6(3) . yes
N(2) C(4) C(3) 120.0(3) . yes
C(3) C(5) C(6) 112.1(4) . yes
C(3) C(5) C(7) 111.9(4) . yes
C(6) C(5) C(7) 111.1(5) . yes
C(1) C(8) C(9) 112.1(3) . yes
C(8) C(9) C(10) 120.5(4) . yes
C(8) C(9) C(11) 121.5(3) . yes
C(10) C(9) C(11) 117.9(4) . yes
C(9) C(10) C(11) 120.4(4) 2_767 yes
C(9) C(11) C(10) 121.7(4) 2_767 yes
F(1) C(12) F(2) 106.4(4) . yes
F(1) C(12) F(3) 108.4(4) . yes
F(1) C(12) C(13) 109.6(4) . yes
F(2) C(12) F(3) 107.1(4) . yes
F(2) C(12) C(13) 113.4(4) . yes
F(3) C(12) C(13) 111.7(4) . yes
O(3) C(13) O(4) 128.2(4) . yes
O(3) C(13) C(12) 111.0(4) . yes
O(4) C(13) C(12) 120.8(4) . yes
F(4) C(14) F(5) 109.2(5) . yes
F(4) C(14) F(6) 107.3(5) . yes
F(4) C(14) C(15) 114.2(5) . yes
F(5) C(14) F(6) 107.5(5) . yes
F(5) C(14) C(15) 110.4(4) . yes
F(6) C(14) C(15) 108.0(4) . yes
O(5) C(15) O(6) 130.8(6) . yes
O(5) C(15) C(14) 118.5(5) . yes
O(6) C(15) C(14) 110.8(4) . yes

loop_
_geom_bond_atom_site_label_1
_geom_bond_atom_site_label_2
_geom_bond_distance
_geom_bond_site_symmetry_2
_geom_bond_publ_flag
F(1) C(12) 1.347(5) . yes
F(2) C(12) 1.324(6) . yes
F(3) C(12) 1.332(5) . yes
F(4) C(14) 1.291(6) . yes
F(5) C(14) 1.283(6) . yes
F(6) C(14) 1.320(6) . yes
O(1) C(4) 1.259(4) . yes
O(2) C(2) 1.255(4) . yes
O(3) C(13) 1.298(5) . yes
O(4) C(13) 1.197(5) . yes
O(5) C(15) 1.149(6) . yes
O(6) C(15) 1.260(6) . yes
N(1) C(2) 1.307(5) . yes
N(1) C(3) 1.470(5) . yes
N(2) C(1) 1.450(5) . yes
N(2) C(4) 1.320(5) . yes
C(1) C(2) 1.500(5) . yes
C(1) C(8) 1.565(6) . yes
C(3) C(4) 1.513(5) . yes
C(3) C(5) 1.550(6) . yes
C(5) C(6) 1.515(7) . yes
C(5) C(7) 1.521(6) . yes
C(8) C(9) 1.514(6) . yes
C(9) C(10) 1.390(5) . yes
C(9) C(11) 1.384(6) . yes
C(10) C(11) 1.393(6) 2_767 yes
C(12) C(13) 1.532(6) . yes
C(14) C(15) 1.606(8) . yes

loop_
_geom_contact_atom_site_label_1
_geom_contact_atom_site_label_2
_geom_contact_distance
_geom_contact_site_symmetry_2
F(1) F(5) 3.249(5) .
F(1) F(6) 3.286(4) .
F(1) F(4) 3.300(5) .
F(1) C(5) 3.383(5) 2_656
F(1) C(6) 3.435(6) 2_656
F(1) C(14) 3.509(6) .
F(2) C(1) 3.242(5) .
F(2) N(2) 3.293(4) .
F(2) O(4) 3.479(4) 2_666
F(2) C(6) 3.525(6) .
F(3) O(2) 3.261(4) 1_455
F(3) O(4) 3.310(4) 2_666
F(3) N(2) 3.498(5) .
F(4) O(6) 2.990(6) 2_655
F(4) C(15) 3.371(6) 2_655
F(4) C(7) 3.411(6) 2_756
F(5) C(7) 3.454(7) 2_656
F(6) O(3) 3.046(4) .
F(6) C(13) 3.141(5) .
F(6) O(4) 3.392(4) .
F(6) O(2) 3.558(4) 2_766
F(6) C(8) 3.562(5) 2_666
O(1) O(6) 2.622(5) 1_556
O(1) N(1) 2.903(4) 1_455
O(1) C(15) 3.274(7) 1_556
O(1) O(5) 3.323(5) 1_556
O(1) O(2) 3.443(4) 1_455
O(1) C(7) 3.447(6) 1_455
O(1) C(2) 3.592(5) 1_455
O(2) O(3) 2.562(4) 2_766
O(2) N(2) 2.915(4) 1_655
O(2) C(13) 3.250(5) 2_766
O(2) O(4) 3.278(4) 2_766
O(2) C(4) 3.596(5) 1_655
O(3) C(2) 3.379(5) 2_766
O(3) C(1) 3.419(5) 2_766
O(3) O(4) 3.556(4) 2_666
O(3) C(8) 3.579(5) 2_766
O(4) C(13) 3.099(5) 2_666
O(4) C(1) 3.149(5) 2_666
O(4) O(4) 3.174(6) 2_666
O(4) C(8) 3.290(5) 2_666
O(4) C(12) 3.455(6) 2_666
O(4) N(2) 3.495(4) 2_666
O(5) C(3) 3.296(6) 1_454
O(5) N(1) 3.420(5) 1_454
O(5) C(11) 3.536(7) 2_666
O(6) C(4) 3.349(5) 1_554
O(6) C(3) 3.541(5) 1_554
C(13) C(13) 3.464(8) 2_666

loop_
_geom_hbond_atom_site_label_D
_geom_hbond_atom_site_label_H
_geom_hbond_atom_site_label_A
_geom_hbond_site_symmetry_A
_geom_hbond_distance_DH
_geom_hbond_distance_HA
_geom_hbond_distance_DA
_geom_hbond_angle_DHA
_geom_hbond_publ_flag
N(2) H(2) F(3) 1_555 0.82(4) 3.08(3) 3.498(4) 114(3) no
N(2) H(2) O(4) 2_666 0.82(4) 3.11(4) 3.495(5) 111(3) no
N(1) H(1) O(5) 1_656 0.85(4) 3.12(4) 3.420(6) 103(3) no
N(1) H(1) O(1) 1_655 0.85(4) 2.06(4) 2.903(4) 173(3) no
N(2) H(2) O(2) 1_455 0.82(4) 2.11(4) 2.915(4) 169(4) no

loop_
_geom_torsion_atom_site_label_1
_geom_torsion_atom_site_label_2
_geom_torsion_atom_site_label_3
_geom_torsion_atom_site_label_4
_geom_torsion
_geom_torsion_site_symmetry_4
_geom_torsion_publ_flag
F(1) C(12) C(13) O(3) -83.3(5) . yes
F(1) C(12) C(13) O(4) 95.1(5) . yes
F(2) C(12) C(13) O(3) 35.4(5) . yes
F(2) C(12) C(13) O(4) -146.1(4) . yes
F(3) C(12) C(13) O(3) 156.6(4) . yes
F(3) C(12) C(13) O(4) -25.0(6) . yes
F(4) C(14) C(15) O(5) 156.8(6) . yes
F(4) C(14) C(15) O(6) -24.4(6) . yes
F(5) C(14) C(15) O(5) 33.4(7) . yes
F(5) C(14) C(15) O(6) -147.8(5) . yes
F(6) C(14) C(15) O(5) -83.9(6) . yes
F(6) C(14) C(15) O(6) 94.9(5) . yes
O(1) C(4) N(2) C(1) 165.0(4) . yes
O(1) C(4) C(3) N(1) -176.8(3) . yes
O(1) C(4) C(3) C(5) 59.4(5) . yes
O(2) C(2) N(1) C(3) 179.4(4) . yes
O(2) C(2) C(1) N(2) 171.2(3) . yes
O(2) C(2) C(1) C(8) -66.3(5) . yes
N(1) C(2) C(1) N(2) -11.6(5) . yes
N(1) C(2) C(1) C(8) 110.9(4) . yes
N(1) C(3) C(4) N(2) 6.0(5) . yes
N(1) C(3) C(5) C(6) -63.7(4) . yes
N(1) C(3) C(5) C(7) 61.8(5) . yes
N(2) C(1) C(8) C(9) 65.9(4) . yes
N(2) C(4) C(3) C(5) -117.7(4) . yes
C(1) N(2) C(4) C(3) -17.9(6) . yes
C(1) C(2) N(1) C(3) 2.3(6) . yes
C(1) C(8) C(9) C(10) 93.6(4) . yes
C(1) C(8) C(9) C(11) -83.5(5) . yes
C(2) N(1) C(3) C(4) 1.2(6) . yes
C(2) N(1) C(3) C(5) 123.5(4) . yes
C(2) C(1) N(2) C(4) 20.2(6) . yes
C(2) C(1) C(8) C(9) -58.0(4) . yes
C(4) N(2) C(1) C(8) -102.7(4) . yes
C(4) C(3) C(5) C(6) 59.9(5) . yes
C(4) C(3) C(5) C(7) -174.6(4) . yes
C(8) C(9) C(10) C(11) -178.0(4) 2_767 yes
C(8) C(9) C(11) C(10) 178.0(4) 2_767 yes
C(8) C(9) C(11) C(10) 178.0(4) 2_767 yes
